data_7240115
loop_
_publ_author_name
'Lu, Hai Dong'
'Li, Hai Tao'
'Xin, Lianxin'
'Guo, Fang'

_publ_section_title
;
 Effect of stepwise protonation of an N-containing ligand on the formation
 of metal-organic salts and coordination complexes in the solid state
;
_journal_name_full CrystEngComm
_journal_paper_doi 10.1039/D0CE00093K
_journal_year 2020
_chemical_formula_moiety 'C14 H20 Br6 N4 Zn2, 2(C H4 O)'
_chemical_formula_sum 'C16 H28 Br6 N4 O2 Zn2'
_chemical_formula_weight 918.62
_space_group_crystal_system triclinic
_space_group_IT_number 2
_space_group_name_Hall '-P 1'
_space_group_name_H-M_alt 'P -1'
_atom_sites_solution_hydrogens geom
_atom_sites_solution_primary dual
_audit_creation_date 2020-02-22
_audit_creation_method
;
Olex2 1.2
(compiled 2018.05.29 svn.r3508 for OlexSys, GUI svn.r5506)
;
_audit_update_record
;
2020-02-23 deposited with the CCDC.	2020-03-11 downloaded from the CCDC.
;
_cell_angle_alpha 62.697(4)
_cell_angle_beta 74.100(5)
_cell_angle_gamma 85.369(5)
_cell_formula_units_Z 1
_cell_length_a 7.7044(9)
_cell_length_b 10.1649(13)
_cell_length_c 10.5702(13)
_cell_measurement_reflns_used 8513
_cell_measurement_temperature 298
_cell_measurement_theta_max 28.355
_cell_measurement_theta_min 3.054
_cell_volume 706.46(15)
_computing_cell_refinement 'SAINT v8.37A (Bruker, 2015)'
_computing_data_reduction 'SAINT v8.37A (Bruker, 2015)'
_computing_molecular_graphics 'Olex2 (Dolomanov et al., 2009)'
_computing_publication_material 'Olex2 (Dolomanov et al., 2009)'
_computing_structure_refinement 'ShelXL (Sheldrick, 2015)'
_computing_structure_solution 'ShelXT (Sheldrick, 2015)'
_diffrn_ambient_temperature 298
_diffrn_measured_fraction_theta_full 0.862
_diffrn_measured_fraction_theta_max 0.860
_diffrn_measurement_device_type 'CCD area detector'
_diffrn_radiation_type MoK\a
_diffrn_radiation_wavelength 0.71073
_diffrn_reflns_av_R_equivalents 0.0549
_diffrn_reflns_av_unetI/netI 0.0621
_diffrn_reflns_Laue_measured_fraction_full 0.862
_diffrn_reflns_Laue_measured_fraction_max 0.860
_diffrn_reflns_limit_h_max 9
_diffrn_reflns_limit_h_min -9
_diffrn_reflns_limit_k_max 12
_diffrn_reflns_limit_k_min -12
_diffrn_reflns_limit_l_max 12
_diffrn_reflns_limit_l_min -12
_diffrn_reflns_number 5335
_diffrn_reflns_point_group_measured_fraction_full 0.862
_diffrn_reflns_point_group_measured_fraction_max 0.860
_diffrn_reflns_theta_full 25.243
_diffrn_reflns_theta_max 25.496
_diffrn_reflns_theta_min 3.055
_exptl_absorpt_coefficient_mu 10.201
_exptl_absorpt_correction_T_max 0.7457
_exptl_absorpt_correction_T_min 0.1761
_exptl_absorpt_correction_type multi-scan
_exptl_absorpt_process_details
'SADABS-2014/5 (Bruker,2014/5) was used for absorption correction. wR2(int) was 0.1756 before and 0.0907 after correction. The Ratio of minimum to maximum transmission is 0.2362. The \l/2 correction factor is 0.00150.'
_exptl_crystal_colour colourless
_exptl_crystal_colour_primary colourless
_exptl_crystal_density_diffrn 2.159
_exptl_crystal_description plate
_exptl_crystal_F_000 438
_exptl_crystal_size_max 0.11
_exptl_crystal_size_mid 0.1
_exptl_crystal_size_min 0.07
_refine_diff_density_max 2.159
_refine_diff_density_min -1.848
_refine_diff_density_rms 0.341
_refine_ls_extinction_coef 0.064(7)
_refine_ls_extinction_expression Fc^*^=kFc[1+0.001xFc^2^\l^3^/sin(2\q)]^-1/4^
_refine_ls_extinction_method 'SHELXL-2018/3 (Sheldrick 2018)'
_refine_ls_goodness_of_fit_ref 1.190
_refine_ls_hydrogen_treatment constr
_refine_ls_matrix_type full
_refine_ls_number_parameters 139
_refine_ls_number_reflns 2268
_refine_ls_number_restraints 57
_refine_ls_restrained_S_all 1.175
_refine_ls_R_factor_all 0.1191
_refine_ls_R_factor_gt 0.1129
_refine_ls_shift/su_max 0.000
_refine_ls_shift/su_mean 0.000
_refine_ls_structure_factor_coef Fsqd
_refine_ls_weighting_details 'w=1/[\s^2^(Fo^2^)+(0.0001P)^2^+58.9608P] where P=(Fo^2^+2Fc^2^)/3'
_refine_ls_weighting_scheme calc
_refine_ls_wR_factor_gt 0.2664
_refine_ls_wR_factor_ref 0.2697
_reflns_Friedel_coverage 0.000
_reflns_number_gt 2119
_reflns_number_total 2268
_reflns_threshold_expression 'I > 2\s(I)'
_cod_data_source_file d0ce00093k2.cif
_cod_data_source_block 20180411_2a_0m
_cod_database_code 7240115
_shelx_shelxl_version_number 2018/3
_shelx_space_group_comment
;
The symmetry employed for this shelxl refinement is uniquely defined
by the following loop, which should always be used as a source of
symmetry information in preference to the above space-group names.
They are only intended as comments.
;
_shelx_estimated_absorpt_t_max 0.535
_shelx_estimated_absorpt_t_min 0.400
_olex2_refinement_description
;
1. Fixed Uiso
 At 1.2 times of:
  All C(H) groups, All C(H,H) groups, All N(H,H) groups
 At 1.5 times of:
  All C(H,H,H) groups, All O(H) groups
2. Rigid body (RIGU) restrains
 N1, C1, C3, C7, N2, C6, C5, C4, C2
 with sigma for 1-2 distances of 0.004 and sigma for 1-3 distances of 0.004
3.a Secondary CH2 refined with riding coordinates:
 N1(H1A,H1B), C1(H1C,H1D), C2(H2A,H2B)
3.b Aromatic/amide H refined with riding coordinates:
 C7(H7), C6(H6), C4(H4), C5(H5)
3.c Idealised Me refined as rotating group:
 C8(H8A,H8B,H8C)
3.d Idealised tetrahedral OH refined as rotating group:
 O1(H1)
;
_olex2_submission_special_instructions 'No special instructions were received'

loop_
_space_group_symop_operation_xyz
'x, y, z'
'-x, -y, -z'

loop_
_atom_site_label
_atom_site_type_symbol
_atom_site_fract_x
_atom_site_fract_y
_atom_site_fract_z
_atom_site_U_iso_or_equiv
_atom_site_adp_type
_atom_site_occupancy
_atom_site_site_symmetry_order
_atom_site_calc_flag
_atom_site_refinement_flags_posn
_atom_site_refinement_flags_adp
_atom_site_refinement_flags_occupancy
_atom_site_disorder_assembly
_atom_site_disorder_group
Br1 Br 0.6714(3) 0.3965(2) 0.3484(2) 0.0327(7) Uani 1 1 d . . . . .
Br3 Br 0.9560(4) 0.7316(3) -0.0219(3) 0.0434(8) Uani 1 1 d . . . . .
Zn1 Zn 0.7317(3) 0.6608(3) 0.2062(3) 0.0298(8) Uani 1 1 d . . . . .
Br2 Br 0.4554(4) 0.7760(3) 0.1711(3) 0.0526(9) Uani 1 1 d . . . . .
N2 N 0.841(2) 0.7175(18) 0.3308(17) 0.026(3) Uani 1 1 d . U . . .
O1 O 0.606(3) 0.873(2) 0.783(2) 0.057(5) Uani 1 1 d . . . . .
H1 H 0.583701 0.881182 0.859656 0.086 Uiso 1 1 calc GR . . . .
C7 C 0.811(3) 0.631(2) 0.480(2) 0.024(4) Uani 1 1 d . U . . .
H7 H 0.743051 0.541888 0.524449 0.028 Uiso 1 1 calc R . . . .
N1 N 0.648(2) 0.5940(18) 0.8057(16) 0.020(3) Uani 1 1 d . U . . .
H1A H 0.567615 0.584071 0.764086 0.024 Uiso 1 1 calc R . . . .
H1B H 0.647211 0.686561 0.793990 0.024 Uiso 1 1 calc R . . . .
C6 C 0.934(3) 0.847(2) 0.272(2) 0.028(4) Uani 1 1 d . U . . .
H6 H 0.954311 0.908092 0.171239 0.034 Uiso 1 1 calc R . . . .
C1 C 0.595(2) 0.487(2) 0.9699(19) 0.020(4) Uani 1 1 d . U . . .
H1C H 0.605608 0.385145 0.984755 0.025 Uiso 1 1 calc R . . . .
H1D H 0.673659 0.504178 1.019155 0.025 Uiso 1 1 calc R . . . .
C3 C 0.876(2) 0.670(2) 0.567(2) 0.021(3) Uani 1 1 d . U . . .
C2 C 0.834(3) 0.567(2) 0.730(2) 0.027(4) Uani 1 1 d . U . . .
H2A H 0.923229 0.582785 0.770694 0.032 Uiso 1 1 calc R . . . .
H2B H 0.837291 0.464701 0.745426 0.032 Uiso 1 1 calc R . . . .
C4 C 0.971(3) 0.805(2) 0.503(2) 0.032(4) Uani 1 1 d . U . . .
H4 H 1.012633 0.835555 0.560092 0.039 Uiso 1 1 calc R . . . .
C5 C 1.002(3) 0.894(2) 0.351(2) 0.035(4) Uani 1 1 d . U . . .
H5 H 1.067275 0.984821 0.304372 0.042 Uiso 1 1 calc R . . . .
C8 C 0.482(7) 0.948(4) 0.706(5) 0.12(2) Uani 1 1 d . . . . .
H8A H 0.532752 1.044342 0.631385 0.177 Uiso 1 1 calc GR . . . .
H8B H 0.374717 0.957804 0.772643 0.177 Uiso 1 1 calc GR . . . .
H8C H 0.451904 0.893323 0.660299 0.177 Uiso 1 1 calc GR . . . .

loop_
_atom_site_aniso_label
_atom_site_aniso_U_11
_atom_site_aniso_U_22
_atom_site_aniso_U_33
_atom_site_aniso_U_23
_atom_site_aniso_U_13
_atom_site_aniso_U_12
Br1 0.0321(12) 0.0295(12) 0.0340(13) -0.0078(9) -0.0154(9) -0.0053(8)
Br3 0.0522(16) 0.0454(14) 0.0254(12) -0.0116(10) -0.0046(10) -0.0085(11)
Zn1 0.0349(14) 0.0342(14) 0.0252(13) -0.0147(11) -0.0115(11) -0.0041(10)
Br2 0.0504(16) 0.0577(17) 0.0644(19) -0.0326(15) -0.0317(14) 0.0143(12)
N2 0.027(8) 0.029(7) 0.013(6) -0.004(6) 0.000(6) -0.007(6)
O1 0.069(13) 0.050(11) 0.064(13) -0.032(10) -0.021(11) 0.002(9)
C7 0.031(10) 0.025(8) 0.014(6) -0.011(6) 0.001(6) -0.009(7)
N1 0.018(7) 0.034(8) 0.013(6) -0.011(6) -0.007(5) -0.004(6)
C6 0.033(10) 0.025(7) 0.018(8) -0.007(6) 0.004(7) -0.009(7)
C1 0.028(10) 0.028(9) 0.013(7) -0.015(6) -0.009(6) 0.006(7)
C3 0.015(8) 0.031(7) 0.019(6) -0.014(6) 0.001(5) -0.001(6)
C2 0.020(8) 0.033(9) 0.022(6) -0.008(7) -0.004(6) -0.001(7)
C4 0.035(11) 0.036(8) 0.028(7) -0.018(7) -0.001(7) -0.013(7)
C5 0.041(12) 0.035(9) 0.024(7) -0.015(6) 0.005(7) -0.012(8)
C8 0.22(5) 0.08(3) 0.15(4) -0.10(3) -0.14(4) 0.09(3)

loop_
_atom_type_symbol
_atom_type_description
_atom_type_scat_dispersion_real
_atom_type_scat_dispersion_imag
_atom_type_scat_source
C C 0.0033 0.0016 'International Tables Vol C Tables 4.2.6.8 and 6.1.1.4'
H H 0.0000 0.0000 'International Tables Vol C Tables 4.2.6.8 and 6.1.1.4'
Br Br -0.2901 2.4595 'International Tables Vol C Tables 4.2.6.8 and 6.1.1.4'
N N 0.0061 0.0033 'International Tables Vol C Tables 4.2.6.8 and 6.1.1.4'
O O 0.0106 0.0060 'International Tables Vol C Tables 4.2.6.8 and 6.1.1.4'
Zn Zn 0.2839 1.4301 'International Tables Vol C Tables 4.2.6.8 and 6.1.1.4'

loop_
_geom_angle_atom_site_label_1
_geom_angle_atom_site_label_2
_geom_angle_atom_site_label_3
_geom_angle
_geom_angle_site_symmetry_1
_geom_angle_site_symmetry_3
_geom_angle_publ_flag
Br3 Zn1 Br1 113.44(13) . . ?
Br3 Zn1 Br2 111.66(14) . . ?
Br2 Zn1 Br1 108.94(13) . . ?
N2 Zn1 Br1 104.3(5) . . ?
N2 Zn1 Br3 105.7(5) . . ?
N2 Zn1 Br2 112.6(5) . . ?
C7 N2 Zn1 121.8(13) . . ?
C6 N2 Zn1 121.3(14) . . ?
C6 N2 C7 116.7(17) . . ?
C8 O1 H1 109.5 . . ?
N2 C7 H7 118.5 . . ?
C3 C7 N2 123.0(17) . . ?
C3 C7 H7 118.5 . . ?
H1A N1 H1B 108.0 . . ?
C1 N1 H1A 109.3 . . ?
C1 N1 H1B 109.3 . . ?
C2 N1 H1A 109.3 . . ?
C2 N1 H1B 109.3 . . ?
C2 N1 C1 111.5(14) . . ?
N2 C6 H6 118.0 . . ?
N2 C6 C5 124.1(19) . . ?
C5 C6 H6 118.0 . . ?
N1 C1 H1C 110.4 . . ?
N1 C1 H1D 110.4 . . ?
C1 C1 N1 106.8(18) 2_667 . ?
C1 C1 H1C 110.4 2_667 . ?
C1 C1 H1D 110.4 2_667 . ?
H1C C1 H1D 108.6 . . ?
C7 C3 C2 118.2(17) . . ?
C7 C3 C4 118.6(18) . . ?
C4 C3 C2 123.1(18) . . ?
N1 C2 H2A 109.7 . . ?
N1 C2 H2B 109.7 . . ?
C3 C2 N1 109.7(15) . . ?
C3 C2 H2A 109.7 . . ?
C3 C2 H2B 109.7 . . ?
H2A C2 H2B 108.2 . . ?
C3 C4 H4 120.5 . . ?
C3 C4 C5 119.0(19) . . ?
C5 C4 H4 120.5 . . ?
C6 C5 C4 118.6(19) . . ?
C6 C5 H5 120.7 . . ?
C4 C5 H5 120.7 . . ?
O1 C8 H8A 109.5 . . ?
O1 C8 H8B 109.5 . . ?
O1 C8 H8C 109.5 . . ?
H8A C8 H8B 109.5 . . ?
H8A C8 H8C 109.5 . . ?
H8B C8 H8C 109.5 . . ?

loop_
_geom_bond_atom_site_label_1
_geom_bond_atom_site_label_2
_geom_bond_distance
_geom_bond_site_symmetry_2
_geom_bond_publ_flag
Br1 Zn1 2.410(3) . ?
Br3 Zn1 2.375(3) . ?
Zn1 Br2 2.382(4) . ?
Zn1 N2 2.039(17) . ?
N2 C7 1.37(2) . ?
N2 C6 1.34(3) . ?
O1 H1 0.8200 . ?
O1 C8 1.37(4) . ?
C7 H7 0.9300 . ?
C7 C3 1.37(3) . ?
N1 H1A 0.8900 . ?
N1 H1B 0.8900 . ?
N1 C1 1.52(2) . ?
N1 C2 1.51(2) . ?
C6 H6 0.9300 . ?
C6 C5 1.35(3) . ?
C1 C1 1.49(4) 2_667 ?
C1 H1C 0.9700 . ?
C1 H1D 0.9700 . ?
C3 C2 1.50(3) . ?
C3 C4 1.38(3) . ?
C2 H2A 0.9700 . ?
C2 H2B 0.9700 . ?
C4 H4 0.9300 . ?
C4 C5 1.40(3) . ?
C5 H5 0.9300 . ?
C8 H8A 0.9600 . ?
C8 H8B 0.9600 . ?
C8 H8C 0.9600 . ?

loop_
_geom_torsion_atom_site_label_1
_geom_torsion_atom_site_label_2
_geom_torsion_atom_site_label_3
_geom_torsion_atom_site_label_4
_geom_torsion
_geom_torsion_site_symmetry_1
_geom_torsion_site_symmetry_2
_geom_torsion_site_symmetry_3
_geom_torsion_site_symmetry_4
_geom_torsion_publ_flag
Zn1 N2 C7 C3 -177.1(15) . . . . ?
Zn1 N2 C6 C5 176.3(17) . . . . ?
N2 C7 C3 C2 179.6(18) . . . . ?
N2 C7 C3 C4 3(3) . . . . ?
N2 C6 C5 C4 -1(3) . . . . ?
C7 N2 C6 C5 1(3) . . . . ?
C7 C3 C2 N1 -83(2) . . . . ?
C7 C3 C4 C5 -2(3) . . . . ?
C6 N2 C7 C3 -2(3) . . . . ?
C1 N1 C2 C3 177.2(15) . . . . ?
C3 C4 C5 C6 2(3) . . . . ?
C2 N1 C1 C1 -174.3(18) . . . 2_667 ?
C2 C3 C4 C5 -179(2) . . . . ?
C4 C3 C2 N1 94(2) . . . . ?
